data_4332235
loop_
_publ_author_name
'Lin, Ronger'
'Yip, John H. K.'

_publ_section_title
;
 Self-Assembly, Structures, and Solution Dynamics of Emissive Silver
 Metallacycles and Helices
;
_journal_issue 11
_journal_name_full 'Inorganic Chemistry'
_journal_page_first 4423
_journal_page_last 4430
_journal_paper_doi 10.1021/ic060140v
_journal_volume 45
_journal_year 2006
_chemical_formula_sum 'C42 H32.5 Ag F3 N1.5 O3 P2 S'
_chemical_formula_weight 865.07
_chemical_name_systematic
; 
 ? 
;
_space_group_IT_number 14
_symmetry_cell_setting monoclinic
_symmetry_space_group_name_Hall '-P 2ybc'
_symmetry_space_group_name_H-M 'P 1 21/c 1'
_atom_sites_solution_hydrogens geom
_atom_sites_solution_primary direct
_atom_sites_solution_secondary difmap
_audit_creation_method SHELXL-97
_cell_angle_alpha 90.00
_cell_angle_beta 101.907(4)
_cell_angle_gamma 90.00
_cell_formula_units_Z 4
_cell_length_a 14.092(2)
_cell_length_b 9.7574(15)
_cell_length_c 29.812(5)
_cell_measurement_reflns_used 2625
_cell_measurement_temperature 223(2)
_cell_measurement_theta_max 20.973
_cell_measurement_theta_min 2.201
_cell_volume 4011.0(11)
_computing_cell_refinement 'Bruker SMART'
_computing_data_collection 'Bruker SMART'
_computing_data_reduction 'Bruker SHELXTL'
_computing_molecular_graphics 'Bruker SHELXTL'
_computing_publication_material 'Bruker SHELXTL'
_computing_structure_refinement 'SHELXL-97 (Sheldrick, 1997)'
_computing_structure_solution 'SHELXS-97 (Sheldrick, 1990)'
_diffrn_ambient_temperature 223(2)
_diffrn_measured_fraction_theta_full 1.000
_diffrn_measured_fraction_theta_max 1.000
_diffrn_measurement_device_type 'CCD area detector'
_diffrn_measurement_method 'phi and omega scans'
_diffrn_radiation_monochromator graphite
_diffrn_radiation_source 'fine-focus sealed tube'
_diffrn_radiation_type MoK\a
_diffrn_radiation_wavelength 0.71073
_diffrn_reflns_av_R_equivalents 0.0667
_diffrn_reflns_av_sigmaI/netI 0.0994
_diffrn_reflns_limit_h_max 16
_diffrn_reflns_limit_h_min -16
_diffrn_reflns_limit_k_max 11
_diffrn_reflns_limit_k_min -11
_diffrn_reflns_limit_l_max 35
_diffrn_reflns_limit_l_min -33
_diffrn_reflns_number 22737
_diffrn_reflns_theta_full 25.00
_diffrn_reflns_theta_max 25.00
_diffrn_reflns_theta_min 1.48
_exptl_absorpt_coefficient_mu 0.688
_exptl_absorpt_correction_T_max 0.950046
_exptl_absorpt_correction_T_min 0.774908
_exptl_absorpt_correction_type 'Sadabs, (Sheldrick, 1996)'
_exptl_crystal_colour YELLOW
_exptl_crystal_density_diffrn 1.433
_exptl_crystal_density_method 'not measured'
_exptl_crystal_description NEEDLE
_exptl_crystal_F_000 1756
_exptl_crystal_size_max 0.22
_exptl_crystal_size_mid 0.12
_exptl_crystal_size_min 0.08
_refine_diff_density_max 2.196
_refine_diff_density_min -0.614
_refine_diff_density_rms 0.126
_refine_ls_extinction_method none
_refine_ls_goodness_of_fit_ref 0.954
_refine_ls_hydrogen_treatment mixed
_refine_ls_matrix_type full
_refine_ls_number_parameters 477
_refine_ls_number_reflns 7077
_refine_ls_number_restraints 2
_refine_ls_restrained_S_all 0.954
_refine_ls_R_factor_all 0.1091
_refine_ls_R_factor_gt 0.0664
_refine_ls_shift/su_max 0.001
_refine_ls_shift/su_mean 0.000
_refine_ls_structure_factor_coef Fsqd
_refine_ls_weighting_details 'calc w=1/[\s^2^(Fo^2^)+(0.0985P)^2^+0.0000P] where P=(Fo^2^+2Fc^2^)/3'
_refine_ls_weighting_scheme calc
_refine_ls_wR_factor_gt 0.1698
_refine_ls_wR_factor_ref 0.1868
_reflns_number_gt 4162
_reflns_number_total 7077
_reflns_threshold_expression >2sigma(I)
_cod_data_source_file ic060140vsup1.cif
_cod_data_source_block 1281
_cod_depositor_comments
;
The following automatic conversions were performed:

'_symmetry_cell_setting' value 'Monoclinic' changed to 'monoclinic'
according to /home/saulius/struct/CIF-dictionaries/cif_core.dic
dictionary named 'cif_core.dic' version 2.4.2 from 2011-04-26.

Automatic conversion script
Id: cif_fix_values 1891 2012-01-12 08:04:46Z andrius 
;
_cod_original_sg_symbol_H-M P2(1)/c
_cod_original_formula_sum 'C42 H32.50 Ag F3 N1.50 O3 P2 S'
_cod_database_code 4332235

loop_
_symmetry_equiv_pos_as_xyz
'x, y, z'
'-x, y+1/2, -z+1/2'
'-x, -y, -z'
'x, -y-1/2, z-1/2'

loop_
_atom_site_label
_atom_site_type_symbol
_atom_site_fract_x
_atom_site_fract_y
_atom_site_fract_z
_atom_site_U_iso_or_equiv
_atom_site_adp_type
_atom_site_occupancy
_atom_site_symmetry_multiplicity
_atom_site_calc_flag
_atom_site_refinement_flags
Ag1 Ag 0.93544(4) 0.00779(6) 0.350758(19) 0.0420(2) Uani 1 1 d .
P1 P 0.78666(13) 0.05579(17) 0.29112(6) 0.0306(4) Uani 1 1 d .
P2 P 1.10597(13) -0.07564(18) 0.37310(6) 0.0324(4) Uani 1 1 d .
C1 C 0.8015(4) 0.1488(6) 0.2387(2) 0.0269(14) Uani 1 1 d .
C2 C 0.7328(5) 0.2383(6) 0.2138(2) 0.0305(15) Uani 1 1 d .
C3 C 0.6368(5) 0.2548(7) 0.2224(2) 0.0378(17) Uani 1 1 d .
H3 H 0.6223 0.2164 0.2491 0.045 Uiso 1 1 calc R
C4 C 0.5660(5) 0.3245(8) 0.1930(3) 0.048(2) Uani 1 1 d .
H4 H 0.5036 0.3319 0.1994 0.057 Uiso 1 1 calc R
C5 C 0.5860(5) 0.3857(8) 0.1529(3) 0.049(2) Uani 1 1 d .
H5 H 0.5360 0.4284 0.1318 0.059 Uiso 1 1 calc R
C6 C 0.6777(5) 0.3827(7) 0.1450(2) 0.0401(17) Uani 1 1 d .
H6 H 0.6906 0.4278 0.1190 0.048 Uiso 1 1 calc R
C7 C 0.7546(4) 0.3133(6) 0.1749(2) 0.0308(15) Uani 1 1 d .
C8 C 0.8471(5) 0.3044(6) 0.1653(2) 0.0307(15) Uani 1 1 d .
C9 C 0.9109(4) 0.1998(6) 0.1862(2) 0.0273(14) Uani 1 1 d .
C10 C 0.9961(5) 0.1671(7) 0.1704(2) 0.0378(17) Uani 1 1 d .
H10 H 1.0140 0.2223 0.1477 0.045 Uiso 1 1 calc R
C11 C 1.0527(5) 0.0592(7) 0.1868(3) 0.0436(19) Uani 1 1 d .
H11 H 1.1083 0.0390 0.1752 0.052 Uiso 1 1 calc R
C12 C 1.0276(5) -0.0230(7) 0.2216(2) 0.0424(18) Uani 1 1 d .
H12 H 1.0661 -0.0991 0.2329 0.051 Uiso 1 1 calc R
C13 C 0.9482(5) 0.0073(6) 0.2388(2) 0.0353(16) Uani 1 1 d .
H13 H 0.9340 -0.0477 0.2625 0.042 Uiso 1 1 calc R
C14 C 0.8857(5) 0.1183(6) 0.2225(2) 0.0291(15) Uani 1 1 d .
C1A C 0.7102(5) -0.0912(7) 0.2699(2) 0.0329(16) Uani 1 1 d .
C2A C 0.6332(5) -0.0842(8) 0.2338(3) 0.050(2) Uani 1 1 d .
H2A H 0.6168 0.0004 0.2192 0.060 Uiso 1 1 calc R
C3A C 0.5784(6) -0.1993(9) 0.2182(3) 0.062(2) Uani 1 1 d .
H3A H 0.5260 -0.1928 0.1931 0.074 Uiso 1 1 calc R
C4A C 0.6013(7) -0.3219(8) 0.2397(3) 0.062(2) Uani 1 1 d .
H4A H 0.5644 -0.4005 0.2296 0.074 Uiso 1 1 calc R
C5A C 0.6783(7) -0.3293(9) 0.2759(4) 0.078(3) Uani 1 1 d .
H5A H 0.6948 -0.4140 0.2905 0.094 Uiso 1 1 calc R
C6A C 0.7325(6) -0.2138(7) 0.2914(3) 0.051(2) Uani 1 1 d .
H6A H 0.7846 -0.2201 0.3167 0.062 Uiso 1 1 calc R
C1B C 0.7178(5) 0.1624(7) 0.3233(2) 0.0316(15) Uani 1 1 d .
C2B C 0.7435(6) 0.2995(7) 0.3313(3) 0.0467(19) Uani 1 1 d .
H2B H 0.7898 0.3398 0.3168 0.056 Uiso 1 1 calc R
C3B C 0.7004(6) 0.3756(8) 0.3606(3) 0.053(2) Uani 1 1 d .
H3B H 0.7168 0.4686 0.3654 0.063 Uiso 1 1 calc R
C4B C 0.6349(6) 0.3188(9) 0.3827(3) 0.058(2) Uani 1 1 d .
H4B H 0.6064 0.3717 0.4027 0.069 Uiso 1 1 calc R
C5B C 0.6106(6) 0.1819(9) 0.3754(3) 0.056(2) Uani 1 1 d .
H5B H 0.5657 0.1420 0.3908 0.067 Uiso 1 1 calc R
C6B C 0.6517(5) 0.1025(7) 0.3455(2) 0.0424(18) Uani 1 1 d .
H6B H 0.6346 0.0098 0.3405 0.051 Uiso 1 1 calc R
C1C C 1.1398(5) -0.1516(7) 0.4289(2) 0.0370(17) Uani 1 1 d .
C2C C 1.1072(6) -0.0915(8) 0.4651(3) 0.053(2) Uani 1 1 d .
H2C H 1.0693 -0.0116 0.4598 0.064 Uiso 1 1 calc R
C3C C 1.1288(7) -0.1453(10) 0.5083(3) 0.068(3) Uani 1 1 d .
H3C H 1.1078 -0.1010 0.5325 0.082 Uiso 1 1 calc R
C4C C 1.1807(7) -0.2630(12) 0.5160(3) 0.076(3) Uani 1 1 d .
H4C H 1.1961 -0.3000 0.5457 0.091 Uiso 1 1 calc R
C5C C 1.2105(7) -0.3275(10) 0.4811(4) 0.077(3) Uani 1 1 d .
H5C H 1.2449 -0.4105 0.4866 0.092 Uiso 1 1 calc R
C6C C 1.1906(6) -0.2718(9) 0.4369(3) 0.057(2) Uani 1 1 d .
H6C H 1.2119 -0.3165 0.4129 0.068 Uiso 1 1 calc R
C1D C 1.1751(5) 0.0841(7) 0.3756(2) 0.0379(17) Uani 1 1 d .
C2D C 1.1681(6) 0.1576(8) 0.3354(3) 0.051(2) Uani 1 1 d .
H2S H 1.1335 0.1205 0.3077 0.061 Uiso 1 1 calc R
C3D C 1.2110(6) 0.2850(9) 0.3353(4) 0.069(3) Uani 1 1 d .
H3D H 1.2052 0.3343 0.3077 0.082 Uiso 1 1 calc R
C4D C 1.2609(7) 0.3378(9) 0.3746(4) 0.077(3) Uani 1 1 d .
H4D H 1.2918 0.4232 0.3745 0.092 Uiso 1 1 calc R
C5D C 1.2673(7) 0.2676(10) 0.4154(4) 0.082(3) Uani 1 1 d .
H5D H 1.2996 0.3077 0.4430 0.098 Uiso 1 1 calc R
C6D C 1.2265(6) 0.1382(8) 0.4160(3) 0.057(2) Uani 1 1 d .
H6D H 1.2338 0.0884 0.4435 0.068 Uiso 1 1 calc R
S1 S 0.83776(15) -0.2286(2) 0.42774(7) 0.0520(5) Uani 1 1 d .
O1 O 0.8416(4) -0.1002(6) 0.40494(19) 0.0641(16) Uani 1 1 d .
O2 O 0.8468(5) -0.3448(6) 0.3999(2) 0.080(2) Uani 1 1 d .
O3 O 0.8886(5) -0.2345(8) 0.4748(2) 0.095(2) Uani 1 1 d .
C15 C 0.7131(7) -0.2372(10) 0.4320(4) 0.069(3) Uani 1 1 d .
F1 F 0.6544(4) -0.2374(7) 0.3922(2) 0.104(2) Uani 1 1 d .
F2 F 0.6892(5) -0.1359(7) 0.4564(3) 0.125(3) Uani 1 1 d .
F3 F 0.6970(4) -0.3539(6) 0.4536(2) 0.108(2) Uani 1 1 d .
N1 N 0.9620(5) 0.2210(7) 0.3908(3) 0.064(2) Uani 1 1 d .
C16 C 1.0309(7) 0.4315(9) 0.4390(3) 0.082(3) Uani 1 1 d .
H16A H 0.9778 0.4878 0.4445 0.123 Uiso 1 1 calc R
H16B H 1.0709 0.4846 0.4225 0.123 Uiso 1 1 calc R
H16C H 1.0699 0.4014 0.4680 0.123 Uiso 1 1 calc R
C17 C 0.9921(6) 0.3122(8) 0.4117(3) 0.051(2) Uani 1 1 d .
C2S C 0.5000 1.0000 0.5000 0.216(8) Uiso 1 2 d SD
H2SA H 0.4554 1.0433 0.5159 0.324 Uiso 0.50 1 d PR
H2SB H 0.5651 1.0133 0.5169 0.324 Uiso 0.50 1 d PR
H2SC H 0.4934 1.0397 0.4701 0.324 Uiso 0.50 1 d PR
C1S C 0.476(3) 0.8446(11) 0.4950(16) 0.216(8) Uiso 0.50 1 d PD
N1S N 0.475(3) 0.7339(16) 0.4870(13) 0.216(8) Uiso 0.50 1 d PD

loop_
_atom_site_aniso_label
_atom_site_aniso_U_11
_atom_site_aniso_U_22
_atom_site_aniso_U_33
_atom_site_aniso_U_23
_atom_site_aniso_U_13
_atom_site_aniso_U_12
Ag1 0.0420(3) 0.0435(3) 0.0399(4) -0.0004(3) 0.0072(2) -0.0010(3)
P1 0.0372(10) 0.0271(9) 0.0288(10) 0.0030(7) 0.0097(8) -0.0022(8)
P2 0.0384(10) 0.0312(9) 0.0288(10) -0.0051(8) 0.0099(8) -0.0038(8)
C1 0.035(4) 0.028(3) 0.018(3) 0.001(3) 0.006(3) -0.002(3)
C2 0.033(4) 0.028(3) 0.031(4) 0.001(3) 0.008(3) -0.003(3)
C3 0.041(4) 0.037(4) 0.037(4) 0.008(3) 0.013(3) 0.002(3)
C4 0.034(4) 0.056(5) 0.055(5) 0.010(4) 0.016(4) 0.010(4)
C5 0.038(5) 0.054(5) 0.050(5) 0.019(4) 0.000(4) 0.010(4)
C6 0.044(4) 0.046(4) 0.031(4) 0.008(3) 0.007(3) 0.002(4)
C7 0.028(4) 0.031(4) 0.033(4) -0.001(3) 0.005(3) 0.001(3)
C8 0.035(4) 0.028(3) 0.029(4) -0.001(3) 0.006(3) -0.002(3)
C9 0.032(4) 0.025(3) 0.025(4) -0.004(3) 0.005(3) -0.003(3)
C10 0.045(4) 0.034(4) 0.038(4) 0.006(3) 0.017(3) 0.003(3)
C11 0.047(4) 0.037(4) 0.052(5) 0.005(4) 0.023(4) 0.007(4)
C12 0.051(4) 0.040(4) 0.036(4) 0.006(3) 0.008(3) 0.018(4)
C13 0.044(4) 0.034(4) 0.029(4) 0.008(3) 0.009(3) 0.003(3)
C14 0.036(4) 0.026(3) 0.021(4) -0.004(3) -0.001(3) 0.000(3)
C1A 0.040(4) 0.032(4) 0.030(4) -0.005(3) 0.015(3) -0.010(3)
C2A 0.054(5) 0.040(4) 0.054(5) 0.000(4) 0.007(4) 0.000(4)
C3A 0.057(5) 0.063(6) 0.059(6) -0.019(5) -0.001(4) -0.014(5)
C4A 0.078(6) 0.036(5) 0.076(7) -0.015(4) 0.028(5) -0.021(5)
C5A 0.098(8) 0.042(5) 0.086(8) 0.007(5) -0.003(6) -0.009(5)
C6A 0.061(5) 0.029(4) 0.054(5) 0.000(4) -0.010(4) -0.005(4)
C1B 0.037(4) 0.036(4) 0.020(4) 0.000(3) 0.003(3) -0.001(3)
C2B 0.064(5) 0.034(4) 0.044(5) -0.004(3) 0.016(4) -0.005(4)
C3B 0.075(6) 0.034(4) 0.049(5) -0.010(4) 0.011(5) -0.007(4)
C4B 0.066(6) 0.059(6) 0.047(5) -0.017(4) 0.009(4) 0.014(5)
C5B 0.059(5) 0.065(6) 0.050(6) -0.005(4) 0.025(4) -0.004(5)
C6B 0.054(5) 0.036(4) 0.040(5) -0.002(3) 0.015(4) -0.009(4)
C1C 0.037(4) 0.038(4) 0.035(4) -0.002(3) 0.005(3) -0.007(3)
C2C 0.070(6) 0.049(5) 0.044(5) -0.003(4) 0.022(4) -0.010(4)
C3C 0.082(7) 0.078(7) 0.046(6) -0.003(5) 0.016(5) -0.006(6)
C4C 0.069(6) 0.127(9) 0.026(5) 0.018(6) -0.003(4) -0.028(7)
C5C 0.080(7) 0.082(7) 0.064(7) 0.034(6) 0.002(5) 0.013(6)
C6C 0.062(5) 0.071(6) 0.039(5) 0.009(4) 0.012(4) 0.006(5)
C1D 0.038(4) 0.038(4) 0.040(5) -0.006(3) 0.013(3) -0.002(3)
C2D 0.058(5) 0.045(5) 0.048(5) 0.008(4) 0.008(4) -0.008(4)
C3D 0.071(6) 0.062(6) 0.070(7) 0.021(5) 0.008(5) -0.007(5)
C4D 0.086(7) 0.047(5) 0.103(9) -0.003(6) 0.034(7) -0.024(5)
C5D 0.100(8) 0.068(6) 0.072(8) -0.031(6) 0.006(6) -0.046(6)
C6D 0.080(6) 0.045(5) 0.043(5) -0.008(4) 0.008(4) -0.022(4)
S1 0.0554(13) 0.0561(13) 0.0473(13) 0.0066(10) 0.0172(10) -0.0019(11)
O1 0.083(4) 0.059(4) 0.058(4) 0.011(3) 0.031(3) -0.013(3)
O2 0.081(4) 0.065(4) 0.105(6) -0.013(4) 0.044(4) 0.010(4)
O3 0.087(5) 0.125(6) 0.061(5) 0.028(4) -0.012(4) -0.017(4)
C15 0.070(7) 0.062(6) 0.086(8) 0.011(6) 0.039(6) 0.003(5)
F1 0.055(3) 0.145(6) 0.104(5) 0.023(4) -0.006(3) -0.008(4)
F2 0.122(5) 0.110(5) 0.172(7) -0.033(5) 0.098(5) 0.009(4)
F3 0.107(5) 0.100(5) 0.131(6) 0.033(4) 0.058(4) -0.022(4)
N1 0.073(5) 0.048(4) 0.070(5) -0.020(4) 0.013(4) 0.003(4)
C16 0.110(8) 0.053(5) 0.069(7) -0.016(5) -0.015(6) -0.004(6)
C17 0.060(5) 0.046(5) 0.048(5) 0.004(4) 0.012(4) 0.012(4)

loop_
_atom_type_symbol
_atom_type_description
_atom_type_scat_dispersion_real
_atom_type_scat_dispersion_imag
_atom_type_scat_source
C C 0.0033 0.0016 'International Tables Vol C Tables 4.2.6.8 and 6.1.1.4'
H H 0.0000 0.0000 'International Tables Vol C Tables 4.2.6.8 and 6.1.1.4'
O O 0.0106 0.0060 'International Tables Vol C Tables 4.2.6.8 and 6.1.1.4'
F F 0.0171 0.0103 'International Tables Vol C Tables 4.2.6.8 and 6.1.1.4'
P P 0.1023 0.0942 'International Tables Vol C Tables 4.2.6.8 and 6.1.1.4'
S S 0.1246 0.1234 'International Tables Vol C Tables 4.2.6.8 and 6.1.1.4'
Ag Ag -0.8971 1.1015 'International Tables Vol C Tables 4.2.6.8 and 6.1.1.4'
N N 0.0061 0.0033 'International Tables Vol C Tables 4.2.6.8 and 6.1.1.4'

loop_
_geom_angle_atom_site_label_1
_geom_angle_atom_site_label_2
_geom_angle_atom_site_label_3
_geom_angle
_geom_angle_site_symmetry_1
_geom_angle_site_symmetry_3
N1 Ag1 P2 96.18(18) . .
N1 Ag1 P1 102.38(18) . .
P2 Ag1 P1 150.73(6) . .
N1 Ag1 O1 95.3(2) . .
P2 Ag1 O1 107.24(14) . .
P1 Ag1 O1 93.47(15) . .
C1B P1 C1A 106.8(3) . .
C1B P1 C1 109.2(3) . .
C1A P1 C1 104.7(3) . .
C1B P1 Ag1 101.1(2) . .
C1A P1 Ag1 116.6(2) . .
C1 P1 Ag1 117.8(2) . .
C1C P2 C1D 106.1(3) . .
C1C P2 C8 104.6(3) . 2_745
C1D P2 C8 107.9(3) . 2_745
C1C P2 Ag1 116.1(2) . .
C1D P2 Ag1 102.0(2) . .
C8 P2 Ag1 119.2(2) 2_745 .
C2 C1 C14 119.5(6) . .
C2 C1 P1 124.5(5) . .
C14 C1 P1 115.9(5) . .
C1 C2 C3 123.4(6) . .
C1 C2 C7 119.9(6) . .
C3 C2 C7 116.6(6) . .
C4 C3 C2 122.1(6) . .
C3 C4 C5 120.3(7) . .
C6 C5 C4 120.0(7) . .
C5 C6 C7 121.9(6) . .
C8 C7 C6 121.6(6) . .
C8 C7 C2 119.5(6) . .
C6 C7 C2 118.6(6) . .
C7 C8 C9 119.4(6) . .
C7 C8 P2 123.8(5) . 2_755
C9 C8 P2 116.8(5) . 2_755
C10 C9 C8 121.5(6) . .
C10 C9 C14 118.8(6) . .
C8 C9 C14 119.6(6) . .
C11 C10 C9 122.3(6) . .
C10 C11 C12 119.3(7) . .
C13 C12 C11 120.3(6) . .
C12 C13 C14 122.7(6) . .
C1 C14 C13 123.7(6) . .
C1 C14 C9 119.8(5) . .
C13 C14 C9 116.4(6) . .
C6A C1A C2A 118.9(7) . .
C6A C1A P1 117.7(5) . .
C2A C1A P1 123.4(5) . .
C1A C2A C3A 121.4(7) . .
C4A C3A C2A 119.5(8) . .
C3A C4A C5A 119.3(8) . .
C4A C5A C6A 120.9(8) . .
C1A C6A C5A 120.0(7) . .
C6B C1B C2B 120.1(6) . .
C6B C1B P1 119.7(5) . .
C2B C1B P1 119.3(5) . .
C3B C2B C1B 119.5(7) . .
C4B C3B C2B 121.2(7) . .
C3B C4B C5B 119.3(7) . .
C4B C5B C6B 121.0(7) . .
C1B C6B C5B 118.8(7) . .
C6C C1C C2C 118.1(7) . .
C6C C1C P2 123.0(6) . .
C2C C1C P2 118.7(6) . .
C3C C2C C1C 121.7(8) . .
C4C C3C C2C 119.6(9) . .
C5C C4C C3C 120.4(9) . .
C4C C5C C6C 120.5(9) . .
C1C C6C C5C 119.6(8) . .
C6D C1D C2D 119.4(7) . .
C6D C1D P2 122.7(6) . .
C2D C1D P2 117.6(6) . .
C3D C2D C1D 121.0(8) . .
C4D C3D C2D 119.7(9) . .
C3D C4D C5D 120.4(8) . .
C4D C5D C6D 120.7(9) . .
C1D C6D C5D 118.8(8) . .
O2 S1 O1 113.7(4) . .
O2 S1 O3 116.7(5) . .
O1 S1 O3 116.0(4) . .
O2 S1 C15 102.2(4) . .
O1 S1 C15 102.1(4) . .
O3 S1 C15 103.1(5) . .
S1 O1 Ag1 138.3(4) . .
F1 C15 F2 108.6(9) . .
F1 C15 F3 107.2(9) . .
F2 C15 F3 106.5(8) . .
F1 C15 S1 112.6(7) . .
F2 C15 S1 111.8(7) . .
F3 C15 S1 109.7(7) . .
C17 N1 Ag1 166.8(7) . .
N1 C17 C16 179.7(10) . .
C1S C2S C1S 180.000(11) 3_676 .
N1S C1S C2S 165(5) . .

loop_
_geom_bond_atom_site_label_1
_geom_bond_atom_site_label_2
_geom_bond_distance
_geom_bond_site_symmetry_2
Ag1 N1 2.389(7) .
Ag1 P2 2.4941(19) .
Ag1 P1 2.4976(19) .
Ag1 O1 2.519(5) .
P1 C1B 1.825(7) .
P1 C1A 1.826(7) .
P1 C1 1.856(6) .
P2 C1C 1.794(7) .
P2 C1D 1.832(7) .
P2 C8 1.853(6) 2_745
C1 C2 1.399(9) .
C1 C14 1.401(8) .
C2 C3 1.437(9) .
C2 C7 1.456(9) .
C3 C4 1.366(9) .
C4 C5 1.415(10) .
C5 C6 1.360(9) .
C6 C7 1.426(9) .
C7 C8 1.394(9) .
C8 C9 1.416(8) .
C8 P2 1.853(6) 2_755
C9 C10 1.413(9) .
C9 C14 1.447(9) .
C10 C11 1.350(9) .
C11 C12 1.412(10) .
C12 C13 1.356(9) .
C13 C14 1.417(8) .
C1A C6A 1.363(9) .
C1A C2A 1.364(10) .
C2A C3A 1.387(10) .
C3A C4A 1.363(12) .
C4A C5A 1.365(12) .
C5A C6A 1.387(11) .
C1B C6B 1.379(9) .
C1B C2B 1.394(9) .
C2B C3B 1.380(10) .
C3B C4B 1.357(11) .
C4B C5B 1.384(11) .
C5B C6B 1.394(10) .
C1C C6C 1.369(10) .
C1C C2C 1.388(10) .
C2C C3C 1.364(11) .
C3C C4C 1.355(13) .
C4C C5C 1.355(13) .
C5C C6C 1.399(11) .
C1D C6D 1.375(10) .
C1D C2D 1.383(10) .
C2D C3D 1.383(11) .
C3D C4D 1.341(13) .
C4D C5D 1.381(13) .
C5D C6D 1.389(11) .
S1 O2 1.426(6) .
S1 O1 1.432(6) .
S1 O3 1.438(7) .
S1 C15 1.790(10) .
C15 F1 1.298(11) .
C15 F2 1.311(11) .
C15 F3 1.349(10) .
N1 C17 1.118(10) .
C16 C17 1.461(12) .
C2S C1S 1.555(5) 3_676
C2S C1S 1.555(5) .
C1S N1S 1.106(5) .
